data_7106496
loop_
_publ_author_name
'Chao Chen'
'Jian-Ke Sun'
'Wei Li'
'Chang-Neng Chen'
'Jie Zhang'

_publ_section_title
;
 Structural interconversion between a chain polymer and a two-dimensional
 network accompanied by tunable magnetic properties
;
_journal_name_full Chem.Commun.
_journal_page_first 6683
_journal_paper_doi 10.1039/c0cc05763k
_journal_year 2011
_chemical_formula_moiety 'C6 H12 Cu2 N2 O11'
_chemical_formula_sum 'C6 H12 Cu2 N2 O11'
_chemical_formula_weight 415.26
_chemical_name_systematic
;
?
;
_space_group_IT_number 14
_symmetry_cell_setting monoclinic
_symmetry_space_group_name_Hall '-P 2ybc'
_symmetry_space_group_name_H-M 'P 1 21/c 1'
_atom_sites_solution_hydrogens geom
_atom_sites_solution_primary direct
_atom_sites_solution_secondary difmap
_audit_creation_method SHELXL-97
_cell_angle_alpha 90.00
_cell_angle_beta 96.601(12)
_cell_angle_gamma 90.00
_cell_formula_units_Z 4
_cell_length_a 6.9264(11)
_cell_length_b 18.236(3)
_cell_length_c 10.1180(15)
_cell_measurement_reflns_used 1188
_cell_measurement_temperature 293(2)
_cell_measurement_theta_max 27.4526
_cell_measurement_theta_min 2.9604
_cell_volume 1269.5(3)
_computing_cell_refinement 'CrystalClear (Rigaku Inc., 2007)'
_computing_data_collection 'CrystalClear (Rigaku Inc., 2007)'
_computing_data_reduction 'CrystalClear (Rigaku Inc., 2007)'
_computing_structure_refinement 'SHELXL-97 (Sheldrick, 1997)'
_computing_structure_solution 'SHELXS-97 (Sheldrick, 1990)'
_diffrn_ambient_temperature 293(2)
_diffrn_detector_area_resol_mean 13.6612
_diffrn_measured_fraction_theta_full 0.999
_diffrn_measured_fraction_theta_max 0.999
_diffrn_measurement_device_type Mercury2
_diffrn_measurement_method CCD_Profile_fitting
_diffrn_radiation_monochromator graphite
_diffrn_radiation_source 'fine-focus sealed tube'
_diffrn_radiation_type MoK\a
_diffrn_radiation_wavelength 0.71073
_diffrn_reflns_av_R_equivalents 0.0480
_diffrn_reflns_av_sigmaI/netI 0.0526
_diffrn_reflns_limit_h_max 8
_diffrn_reflns_limit_h_min -8
_diffrn_reflns_limit_k_max 23
_diffrn_reflns_limit_k_min -16
_diffrn_reflns_limit_l_max 13
_diffrn_reflns_limit_l_min -13
_diffrn_reflns_number 9493
_diffrn_reflns_theta_full 27.42
_diffrn_reflns_theta_max 27.42
_diffrn_reflns_theta_min 2.23
_exptl_absorpt_coefficient_mu 3.413
_exptl_absorpt_correction_T_max 1.0000
_exptl_absorpt_correction_T_min 0.8074
_exptl_absorpt_correction_type multi-scan
_exptl_crystal_colour green
_exptl_crystal_density_diffrn 2.173
_exptl_crystal_density_method 'not measured'
_exptl_crystal_description block
_exptl_crystal_F_000 832
_exptl_crystal_size_max 0.43
_exptl_crystal_size_mid 0.31
_exptl_crystal_size_min 0.25
_refine_diff_density_max 0.715
_refine_diff_density_min -0.741
_refine_diff_density_rms 0.130
_refine_ls_extinction_method none
_refine_ls_goodness_of_fit_ref 1.070
_refine_ls_hydrogen_treatment mixed
_refine_ls_matrix_type full
_refine_ls_number_parameters 194
_refine_ls_number_reflns 2875
_refine_ls_number_restraints 0
_refine_ls_restrained_S_all 1.070
_refine_ls_R_factor_all 0.0673
_refine_ls_R_factor_gt 0.0463
_refine_ls_shift/su_max 0.001
_refine_ls_shift/su_mean 0.000
_refine_ls_structure_factor_coef Fsqd
_refine_ls_weighting_details 'calc w=1/[\s^2^(Fo^2^)+(0.0551P)^2^+1.0574P] where P=(Fo^2^+2Fc^2^)/3'
_refine_ls_weighting_scheme calc
_refine_ls_wR_factor_gt 0.1078
_refine_ls_wR_factor_ref 0.1203
_reflns_number_gt 2193
_reflns_number_total 2875
_reflns_threshold_expression >2sigma(I)
_cod_data_source_file c0cc05763k.txt
_cod_data_source_block 1D-Cu
_cod_original_cell_volume 1269.5(4)
_cod_original_sg_symbol_H-M P21/c
_cod_database_code 7106496

loop_
_symmetry_equiv_pos_as_xyz
'x, y, z'
'-x, y+1/2, -z+1/2'
'-x, -y, -z'
'x, -y-1/2, z-1/2'

loop_
_atom_site_label
_atom_site_type_symbol
_atom_site_fract_x
_atom_site_fract_y
_atom_site_fract_z
_atom_site_U_iso_or_equiv
_atom_site_adp_type
_atom_site_occupancy
_atom_site_symmetry_multiplicity
_atom_site_calc_flag
_atom_site_refinement_flags
_atom_site_disorder_assembly
_atom_site_disorder_group
Cu1 Cu 0.20673(9) 0.22245(3) 0.24046(5) 0.02490(18) Uani 1 1 d . . .
Cu2 Cu 0.10593(9) 0.39982(3) 0.29774(5) 0.02468(18) Uani 1 1 d . . .
O1 O 0.1727(6) 0.27272(18) 0.0641(3) 0.0317(9) Uani 1 1 d . . .
O1W O 0.5224(6) 0.2744(2) 0.2896(4) 0.0480(11) Uani 1 1 d . . .
O2 O 0.3200(6) 0.36180(19) -0.3469(3) 0.0308(8) Uani 1 1 d . . .
O2W O -0.1210(6) 0.1679(2) 0.1407(4) 0.0374(9) Uani 1 1 d . . .
O3 O 0.3705(6) 0.4823(2) -0.3243(4) 0.0421(10) Uani 1 1 d . . .
O3W O -0.0470(7) 0.4249(2) 0.4469(4) 0.0374(10) Uani 1 1 d . . .
O4 O 0.2267(6) 0.58870(18) 0.1342(3) 0.0356(9) Uani 1 1 d . . .
O4W O 0.4212(5) 0.4004(2) 0.4068(3) 0.0328(8) Uani 1 1 d . . .
O5 O 0.1277(5) 0.50513(18) 0.2712(3) 0.0310(8) Uani 1 1 d . . .
O5W O 0.3264(7) 0.7055(3) -0.0345(4) 0.0540(12) Uani 1 1 d . . .
O6 O 0.0758(5) 0.29797(18) 0.3232(3) 0.0280(8) Uani 1 1 d . . .
N1 N 0.2312(6) 0.3492(2) -0.1026(4) 0.0209(8) Uani 1 1 d . . .
N2 N 0.1838(6) 0.3964(2) 0.1103(4) 0.0207(8) Uani 1 1 d . . .
C1 C 0.1953(7) 0.3376(2) 0.0274(4) 0.0211(9) Uani 1 1 d . . .
C2 C 0.2748(7) 0.4168(2) -0.1408(4) 0.0207(9) Uani 1 1 d . . .
C3 C 0.3278(7) 0.4225(3) -0.2826(5) 0.0253(10) Uani 1 1 d . . .
C4 C 0.2743(7) 0.4768(3) -0.0580(4) 0.0234(10) Uani 1 1 d . . .
H1 H 0.3098 0.5243 -0.0853 0.028 Uiso 1 1 calc R . .
C5 C 0.2194(7) 0.4640(2) 0.0661(4) 0.0214(9) Uani 1 1 d . . .
C6 C 0.1910(7) 0.5249(3) 0.1638(4) 0.0244(10) Uani 1 1 d . . .
H2 H -0.118(13) 0.455(5) 0.430(9) 0.10(3) Uiso 1 1 d . . .

loop_
_atom_site_aniso_label
_atom_site_aniso_U_11
_atom_site_aniso_U_22
_atom_site_aniso_U_33
_atom_site_aniso_U_23
_atom_site_aniso_U_13
_atom_site_aniso_U_12
Cu1 0.0441(4) 0.0163(3) 0.0156(3) 0.0007(2) 0.0094(2) 0.0025(3)
Cu2 0.0414(4) 0.0156(3) 0.0186(3) 0.0003(2) 0.0099(2) 0.0011(3)
O1 0.063(3) 0.0162(17) 0.0167(16) 0.0014(13) 0.0098(16) -0.0061(17)
O1W 0.050(3) 0.037(2) 0.059(3) 0.000(2) 0.013(2) 0.002(2)
O2 0.053(2) 0.0208(18) 0.0210(17) -0.0025(14) 0.0151(16) -0.0057(17)
O2W 0.055(2) 0.0260(19) 0.034(2) 0.0009(16) 0.0170(18) -0.0005(19)
O3 0.073(3) 0.026(2) 0.031(2) 0.0041(16) 0.0234(19) -0.015(2)
O3W 0.057(3) 0.028(2) 0.031(2) 0.0048(16) 0.0221(19) 0.011(2)
O4 0.062(3) 0.0161(17) 0.0307(19) 0.0005(14) 0.0134(18) -0.0040(18)
O4W 0.044(2) 0.031(2) 0.0239(17) -0.0006(15) 0.0066(15) -0.0048(18)
O5 0.054(2) 0.0164(17) 0.0249(17) -0.0017(14) 0.0159(17) -0.0004(17)
O5W 0.059(3) 0.052(3) 0.052(3) 0.017(2) 0.012(2) 0.002(2)
O6 0.048(2) 0.0177(17) 0.0206(16) 0.0012(13) 0.0119(15) 0.0031(16)
N1 0.034(2) 0.0147(18) 0.0143(18) 0.0008(14) 0.0028(16) -0.0030(17)
N2 0.033(2) 0.0149(18) 0.0146(17) -0.0025(14) 0.0053(15) -0.0044(17)
C1 0.028(2) 0.018(2) 0.017(2) 0.0001(17) 0.0034(18) 0.000(2)
C2 0.027(2) 0.017(2) 0.019(2) 0.0022(17) 0.0068(18) 0.0010(19)
C3 0.032(3) 0.023(2) 0.022(2) 0.0007(19) 0.0062(19) -0.002(2)
C4 0.032(2) 0.015(2) 0.023(2) 0.0007(18) 0.0034(19) -0.002(2)
C5 0.029(2) 0.016(2) 0.020(2) -0.0025(17) 0.0048(18) -0.001(2)
C6 0.029(2) 0.022(2) 0.022(2) -0.0039(19) 0.0047(19) 0.002(2)

loop_
_atom_type_symbol
_atom_type_description
_atom_type_scat_dispersion_real
_atom_type_scat_dispersion_imag
_atom_type_scat_source
C C 0.0033 0.0016 'International Tables Vol C Tables 4.2.6.8 and 6.1.1.4'
H H 0.0000 0.0000 'International Tables Vol C Tables 4.2.6.8 and 6.1.1.4'
N N 0.0061 0.0033 'International Tables Vol C Tables 4.2.6.8 and 6.1.1.4'
O O 0.0106 0.0060 'International Tables Vol C Tables 4.2.6.8 and 6.1.1.4'
Cu Cu 0.3201 1.2651 'International Tables Vol C Tables 4.2.6.8 and 6.1.1.4'

loop_
_geom_angle_atom_site_label_1
_geom_angle_atom_site_label_2
_geom_angle_atom_site_label_3
_geom_angle
_geom_angle_site_symmetry_1
_geom_angle_site_symmetry_3
_geom_angle_publ_flag
O6 Cu1 O2 174.53(16) . 4_566 ?
O6 Cu1 O1 92.72(14) . . ?
O2 Cu1 O1 88.26(14) 4_566 . ?
O6 Cu1 N1 97.05(14) . 4_566 ?
O2 Cu1 N1 81.31(14) 4_566 4_566 ?
O1 Cu1 N1 167.63(14) . 4_566 ?
O6 Cu1 O1W 95.35(15) . . ?
O2 Cu1 O1W 90.01(15) 4_566 . ?
O1 Cu1 O1W 90.89(15) . . ?
N1 Cu1 O1W 95.72(16) 4_566 . ?
O6 Cu2 O5 178.10(16) . . ?
O6 Cu2 O3W 92.63(15) . . ?
O5 Cu2 O3W 86.22(15) . . ?
O6 Cu2 N2 98.19(14) . . ?
O5 Cu2 N2 82.44(14) . . ?
O3W Cu2 N2 159.17(17) . . ?
O6 Cu2 O4W 92.98(15) . . ?
O5 Cu2 O4W 88.72(14) . . ?
O3W Cu2 O4W 101.02(16) . . ?
N2 Cu2 O4W 96.16(14) . . ?
C1 O1 Cu1 133.7(3) . . ?
C3 O2 Cu1 116.1(3) . 4_565 ?
Cu2 O3W H2 113(7) . . ?
C6 O5 Cu2 116.0(3) . . ?
Cu2 O6 Cu1 126.01(17) . . ?
C2 N1 C1 119.2(4) . . ?
C2 N1 Cu1 111.4(3) . 4_565 ?
C1 N1 Cu1 129.2(3) . 4_565 ?
C5 N2 C1 119.2(4) . . ?
C5 N2 Cu2 111.2(3) . . ?
C1 N2 Cu2 129.5(3) . . ?
O1 C1 N2 122.6(4) . . ?
O1 C1 N1 117.9(4) . . ?
N2 C1 N1 119.5(4) . . ?
N1 C2 C4 122.7(4) . . ?
N1 C2 C3 115.0(4) . . ?
C4 C2 C3 122.3(4) . . ?
O3 C3 O2 126.5(4) . . ?
O3 C3 C2 118.8(4) . . ?
O2 C3 C2 114.7(4) . . ?
C5 C4 C2 116.1(4) . . ?
C5 C4 H1 121.9 . . ?
C2 C4 H1 121.9 . . ?
N2 C5 C4 122.8(4) . . ?
N2 C5 C6 114.4(4) . . ?
C4 C5 C6 122.8(4) . . ?
O4 C6 O5 125.1(4) . . ?
O4 C6 C5 119.2(4) . . ?
O5 C6 C5 115.6(4) . . ?

loop_
_geom_bond_atom_site_label_1
_geom_bond_atom_site_label_2
_geom_bond_distance
_geom_bond_site_symmetry_2
_geom_bond_publ_flag
Cu1 O6 1.896(3) . ?
Cu1 O2 1.979(3) 4_566 ?
Cu1 O1 1.996(3) . ?
Cu1 N1 2.048(4) 4_566 ?
Cu1 O1W 2.382(4) . ?
Cu2 O6 1.890(3) . ?
Cu2 O5 1.947(3) . ?
Cu2 O3W 1.995(4) . ?
Cu2 N2 2.031(4) . ?
Cu2 O4W 2.330(4) . ?
O1 C1 1.256(6) . ?
O2 C3 1.281(6) . ?
O2 Cu1 1.979(3) 4_565 ?
O3 C3 1.219(6) . ?
O3W H2 0.74(9) . ?
O4 C6 1.233(6) . ?
O5 C6 1.271(5) . ?
N1 C2 1.335(6) . ?
N1 C1 1.383(5) . ?
N1 Cu1 2.048(4) 4_565 ?
N2 C5 1.343(6) . ?
N2 C1 1.369(6) . ?
C2 C4 1.378(6) . ?
C2 C3 1.525(6) . ?
C4 C5 1.374(6) . ?
C4 H1 0.9500 . ?
C5 C6 1.515(6) . ?
